data_4064135
loop_
_publ_author_name
'Barloy, Laurent'
'Issenhuth, Jean-Thomas'
'Weaver, Marisa G.'
'Pannetier, Nicolas'
'Sirlin, Claude'
'Pfeffer, Michel'

_publ_section_title
;
 Reaction of Chiral Secondary Amines with [(\h5-C5Me5)MCl2]2(M = Rh(III),
 Ir(III)): Cyclometalation with or without Dehydrogenation
;
_journal_issue 5
_journal_name_full Organometallics
_journal_page_first 1168
_journal_paper_doi 10.1021/om101148v
_journal_volume 30
_journal_year 2011
_chemical_absolute_configuration rmad
_chemical_formula_moiety 'C28 H34 Ir N2, C F3 O3 S'
_chemical_formula_sum 'C29 H34 F3 Ir N2 O3 S'
_chemical_formula_weight 739.84
_chemical_name_systematic
;
 ?
;
_space_group_IT_number 19
_symmetry_cell_setting orthorhombic
_symmetry_space_group_name_Hall 'P 2ac 2ab'
_symmetry_space_group_name_H-M 'P 21 21 21'
_atom_sites_solution_hydrogens geom
_atom_sites_solution_primary direct
_atom_sites_solution_secondary difmap
_audit_creation_method SHELXL-97
_cell_angle_alpha 90.00
_cell_angle_beta 90.00
_cell_angle_gamma 90.00
_cell_formula_units_Z 4
_cell_length_a 11.6528(4)
_cell_length_b 15.3307(5)
_cell_length_c 16.6441(5)
_cell_measurement_reflns_used 8379
_cell_measurement_temperature 173(2)
_cell_measurement_theta_max 27.99
_cell_measurement_theta_min 2.45
_cell_volume 2973.39(17)
_computing_cell_refinement 'Bruker SAINT'
_computing_data_collection 'Bruker APEX2'
_computing_data_reduction 'Bruker SAINT'
_computing_molecular_graphics 'Bruker SHELXTL'
_computing_publication_material 'Bruker SHELXTL'
_computing_structure_refinement 'SHELXL-97 (Sheldrick, 1997)'
_computing_structure_solution 'SHELXS-97 (Sheldrick, 2008)'
_diffrn_ambient_temperature 173(2)
_diffrn_measured_fraction_theta_full 0.999
_diffrn_measured_fraction_theta_max 0.999
_diffrn_measurement_device_type 'Bruker APEX-II CCD'
_diffrn_measurement_method '\f and \w scans'
_diffrn_radiation_monochromator graphite
_diffrn_radiation_source 'fine-focus sealed tube'
_diffrn_radiation_type MoK\a
_diffrn_radiation_wavelength 0.71073
_diffrn_reflns_av_R_equivalents 0.0141
_diffrn_reflns_av_sigmaI/netI 0.0433
_diffrn_reflns_limit_h_max 12
_diffrn_reflns_limit_h_min -15
_diffrn_reflns_limit_k_max 20
_diffrn_reflns_limit_k_min -10
_diffrn_reflns_limit_l_max 10
_diffrn_reflns_limit_l_min -21
_diffrn_reflns_number 11860
_diffrn_reflns_theta_full 28.00
_diffrn_reflns_theta_max 28.00
_diffrn_reflns_theta_min 2.20
_exptl_absorpt_coefficient_mu 4.611
_exptl_absorpt_correction_T_max 0.6556
_exptl_absorpt_correction_T_min 0.3384
_exptl_absorpt_correction_type multi-scan
_exptl_absorpt_process_details sadabs
_exptl_crystal_colour yellow
_exptl_crystal_density_diffrn 1.653
_exptl_crystal_density_method 'not measured'
_exptl_crystal_description needle
_exptl_crystal_F_000 1464
_exptl_crystal_size_max 0.30
_exptl_crystal_size_mid 0.10
_exptl_crystal_size_min 0.10
_refine_diff_density_max 1.045
_refine_diff_density_min -0.996
_refine_diff_density_rms 0.095
_refine_ls_abs_structure_details 'Flack H D (1983), Acta Cryst. A39, 876-881'
_refine_ls_abs_structure_Flack -0.008(7)
_refine_ls_extinction_method none
_refine_ls_goodness_of_fit_ref 1.049
_refine_ls_hydrogen_treatment constr
_refine_ls_matrix_type full
_refine_ls_number_parameters 360
_refine_ls_number_reflns 6810
_refine_ls_number_restraints 0
_refine_ls_restrained_S_all 1.049
_refine_ls_R_factor_all 0.0256
_refine_ls_R_factor_gt 0.0220
_refine_ls_shift/su_max 0.002
_refine_ls_shift/su_mean 0.000
_refine_ls_structure_factor_coef Fsqd
_refine_ls_weighting_details 'calc w=1/[\s^2^(Fo^2^)+(0.0175P)^2^+0.2202P] where P=(Fo^2^+2Fc^2^)/3'
_refine_ls_weighting_scheme calc
_refine_ls_wR_factor_gt 0.0528
_refine_ls_wR_factor_ref 0.0544
_reflns_number_gt 6377
_reflns_number_total 6810
_reflns_threshold_expression I>2sigma(I)
_cod_data_source_file om101148v_si_002.cif
_cod_data_source_block 3
_cod_depositor_comments
;
The following automatic conversions were performed:

'_symmetry_cell_setting' value 'Orthorhombic' changed to
'orthorhombic' according to
/home/saulius/struct/CIF-dictionaries/cif_core.dic dictionary named
'cif_core.dic' version 2.4.1 from 2010-06-29.

Automatic conversion script
Id: cif_fix_values 1715 2011-07-08 13:25:40Z adriana 
;
_cod_original_cell_volume 2973.40(17)
_cod_database_code 4064135

loop_
_symmetry_equiv_pos_as_xyz
'x, y, z'
'x+1/2, -y+1/2, -z'
'-x, y+1/2, -z+1/2'
'-x+1/2, -y, z+1/2'

loop_
_atom_site_label
_atom_site_type_symbol
_atom_site_fract_x
_atom_site_fract_y
_atom_site_fract_z
_atom_site_U_iso_or_equiv
_atom_site_adp_type
_atom_site_occupancy
_atom_site_symmetry_multiplicity
_atom_site_calc_flag
_atom_site_refinement_flags
C1 C 0.1200(3) 0.4224(3) 0.9880(2) 0.0230(8) Uani 1 1 d .
C2 C 0.0259(4) 0.4365(3) 1.0368(2) 0.0287(9) Uani 1 1 d .
H2 H -0.0291 0.4796 1.0227 0.034 Uiso 1 1 calc R
C3 C 0.0114(4) 0.3873(3) 1.1071(2) 0.0333(9) Uani 1 1 d .
H3 H -0.0531 0.3979 1.1405 0.040 Uiso 1 1 calc R
C4 C 0.0888(4) 0.3242(3) 1.1284(2) 0.0327(10) Uani 1 1 d .
H4 H 0.0760 0.2894 1.1747 0.039 Uiso 1 1 calc R
C5 C 0.1857(4) 0.3115(3) 1.0820(2) 0.0291(9) Uani 1 1 d .
H5 H 0.2409 0.2690 1.0971 0.035 Uiso 1 1 calc R
C6 C 0.2022(4) 0.3622(3) 1.0120(2) 0.0228(8) Uani 1 1 d .
C7 C 0.3089(4) 0.3621(3) 0.9661(2) 0.0248(8) Uani 1 1 d .
C8 C 0.4106(4) 0.3102(4) 0.9933(3) 0.0485(14) Uani 1 1 d .
H8A H 0.4760 0.3224 0.9580 0.073 Uiso 1 1 calc R
H8B H 0.3922 0.2479 0.9910 0.073 Uiso 1 1 calc R
H8C H 0.4302 0.3264 1.0486 0.073 Uiso 1 1 calc R
C9 C 0.4182(4) 0.4260(3) 0.8571(3) 0.0294(9) Uani 1 1 d .
H9 H 0.4833 0.4132 0.8945 0.035 Uiso 1 1 calc R
C10 C 0.4306(4) 0.5208(3) 0.8309(3) 0.0372(10) Uani 1 1 d .
H10A H 0.3704 0.5349 0.7919 0.056 Uiso 1 1 calc R
H10B H 0.5060 0.5293 0.8061 0.056 Uiso 1 1 calc R
H10C H 0.4233 0.5590 0.8778 0.056 Uiso 1 1 calc R
C11 C 0.4264(4) 0.3611(3) 0.7882(2) 0.0334(10) Uani 1 1 d .
C12 C 0.3572(4) 0.2877(3) 0.7833(2) 0.0355(10) Uani 1 1 d .
H12 H 0.3014 0.2773 0.8238 0.043 Uiso 1 1 calc R
C13 C 0.3684(5) 0.2289(4) 0.7195(3) 0.0500(15) Uani 1 1 d .
H13 H 0.3202 0.1790 0.7164 0.060 Uiso 1 1 calc R
C14 C 0.4510(7) 0.2441(4) 0.6607(3) 0.066(2) Uani 1 1 d .
H14 H 0.4585 0.2050 0.6167 0.079 Uiso 1 1 calc R
C15 C 0.5212(8) 0.3155(5) 0.6662(4) 0.080(2) Uani 1 1 d .
H15 H 0.5785 0.3255 0.6267 0.096 Uiso 1 1 calc R
C16 C 0.5084(6) 0.3730(4) 0.7296(3) 0.0600(18) Uani 1 1 d .
H16 H 0.5576 0.4223 0.7328 0.072 Uiso 1 1 calc R
C17 C -0.0138(3) 0.4681(3) 0.8305(2) 0.0289(10) Uani 1 1 d .
C18 C 0.0118(3) 0.5586(3) 0.8354(2) 0.0239(8) Uani 1 1 d .
C19 C 0.1063(4) 0.5734(3) 0.7798(2) 0.0230(8) Uani 1 1 d .
C20 C 0.1383(3) 0.4933(2) 0.74502(19) 0.0220(7) Uani 1 1 d .
C21 C 0.0672(4) 0.4250(3) 0.7809(2) 0.0243(8) Uani 1 1 d .
C22 C -0.1173(4) 0.4233(3) 0.8680(3) 0.0372(11) Uani 1 1 d .
H22A H -0.1749 0.4120 0.8263 0.056 Uiso 1 1 calc R
H22B H -0.1503 0.4610 0.9095 0.056 Uiso 1 1 calc R
H22C H -0.0933 0.3679 0.8921 0.056 Uiso 1 1 calc R
C23 C -0.0535(4) 0.6281(3) 0.8782(3) 0.0340(9) Uani 1 1 d .
H23A H -0.1088 0.6547 0.8413 0.051 Uiso 1 1 calc R
H23B H -0.0001 0.6728 0.8976 0.051 Uiso 1 1 calc R
H23C H -0.0944 0.6025 0.9239 0.051 Uiso 1 1 calc R
C24 C 0.1585(4) 0.6611(2) 0.7637(2) 0.0304(9) Uani 1 1 d .
H24A H 0.2405 0.6542 0.7523 0.046 Uiso 1 1 calc R
H24B H 0.1485 0.6985 0.8110 0.046 Uiso 1 1 calc R
H24C H 0.1205 0.6879 0.7174 0.046 Uiso 1 1 calc R
C25 C 0.2203(4) 0.4799(3) 0.6764(2) 0.0278(8) Uani 1 1 d .
H25A H 0.1771 0.4747 0.6261 0.042 Uiso 1 1 calc R
H25B H 0.2646 0.4264 0.6853 0.042 Uiso 1 1 calc R
H25C H 0.2728 0.5297 0.6729 0.042 Uiso 1 1 calc R
C26 C 0.0622(4) 0.3326(3) 0.7534(3) 0.0339(10) Uani 1 1 d .
H26A H 0.0364 0.2954 0.7978 0.051 Uiso 1 1 calc R
H26B H 0.1387 0.3139 0.7359 0.051 Uiso 1 1 calc R
H26C H 0.0083 0.3276 0.7085 0.051 Uiso 1 1 calc R
C27 C 0.2616(4) 0.6381(3) 0.9864(2) 0.0256(9) Uani 1 1 d .
C28 C 0.3101(5) 0.7106(3) 1.0303(3) 0.0409(12) Uani 1 1 d .
H28A H 0.3938 0.7044 1.0325 0.061 Uiso 1 1 calc R
H28B H 0.2791 0.7113 1.0850 0.061 Uiso 1 1 calc R
H28C H 0.2905 0.7653 1.0031 0.061 Uiso 1 1 calc R
C29 C -0.1733(6) 0.5084(6) 0.6010(4) 0.084(2) Uani 1 1 d .
N1 N 0.3089(3) 0.4140(2) 0.90417(18) 0.0231(7) Uani 1 1 d .
N2 N 0.2264(3) 0.5804(2) 0.95120(19) 0.0248(7) Uani 1 1 d .
O1 O -0.1820(6) 0.4234(4) 0.4655(3) 0.121(2) Uani 1 1 d .
O2 O -0.1142(6) 0.3440(4) 0.5805(4) 0.121(2) Uani 1 1 d .
O3 O -0.0011(5) 0.4518(6) 0.5272(3) 0.124(3) Uani 1 1 d .
F1 F -0.1181(7) 0.5151(6) 0.6650(3) 0.203(4) Uani 1 1 d .
F2 F -0.1945(5) 0.5792(3) 0.5677(4) 0.123(2) Uani 1 1 d .
F3 F -0.2856(6) 0.4782(7) 0.6168(5) 0.225(5) Uani 1 1 d .
S1 S -0.11980(17) 0.42084(12) 0.53812(10) 0.0687(5) Uani 1 1 d .
Ir1 Ir 0.155351(12) 0.484455(9) 0.882068(8) 0.01814(4) Uani 1 1 d .

loop_
_atom_site_aniso_label
_atom_site_aniso_U_11
_atom_site_aniso_U_22
_atom_site_aniso_U_33
_atom_site_aniso_U_23
_atom_site_aniso_U_13
_atom_site_aniso_U_12
C1 0.030(2) 0.0200(18) 0.0194(17) -0.0045(14) -0.0034(15) -0.0040(15)
C2 0.028(2) 0.033(2) 0.0255(19) 0.0001(16) 0.0030(17) -0.0030(18)
C3 0.030(2) 0.047(2) 0.023(2) 0.0030(18) 0.0060(17) -0.0092(18)
C4 0.039(2) 0.036(2) 0.023(2) 0.0061(17) -0.0047(18) -0.0166(18)
C5 0.038(2) 0.0252(19) 0.0245(18) 0.0045(16) -0.0069(17) -0.0049(17)
C6 0.030(2) 0.0200(18) 0.0188(17) -0.0012(14) -0.0027(16) -0.0028(16)
C7 0.029(2) 0.026(2) 0.0193(17) -0.0024(15) 0.0001(16) 0.0047(16)
C8 0.044(3) 0.065(4) 0.037(3) 0.012(3) 0.002(2) 0.027(3)
C9 0.0216(18) 0.040(2) 0.027(2) -0.0023(18) 0.0036(17) 0.0059(17)
C10 0.027(2) 0.046(3) 0.039(2) -0.008(2) 0.0123(17) -0.011(2)
C11 0.040(3) 0.039(3) 0.021(2) 0.0044(18) 0.0022(19) 0.017(2)
C12 0.035(2) 0.042(2) 0.029(2) -0.0068(17) -0.009(2) 0.019(2)
C13 0.057(4) 0.052(3) 0.041(3) -0.014(2) -0.018(3) 0.028(3)
C14 0.107(5) 0.062(4) 0.029(3) -0.009(2) -0.001(3) 0.046(4)
C15 0.130(7) 0.057(4) 0.053(4) 0.002(3) 0.043(4) 0.036(5)
C16 0.086(5) 0.045(3) 0.050(3) 0.008(2) 0.039(3) 0.018(3)
C17 0.0231(19) 0.041(3) 0.0224(18) 0.0072(16) 0.0039(15) -0.0089(18)
C18 0.0253(19) 0.023(2) 0.0228(19) 0.0039(15) -0.0007(15) 0.0057(16)
C19 0.0259(19) 0.024(2) 0.0194(17) 0.0022(15) -0.0040(16) 0.0025(16)
C20 0.0251(18) 0.0239(19) 0.0171(15) 0.0008(13) -0.0037(13) 0.0024(15)
C21 0.028(2) 0.022(2) 0.0227(19) -0.0016(15) -0.0082(16) 0.0002(16)
C22 0.030(2) 0.042(2) 0.040(3) 0.006(2) 0.0027(19) -0.0074(19)
C23 0.031(2) 0.032(2) 0.039(2) 0.003(2) 0.011(2) 0.0099(17)
C24 0.037(2) 0.0210(18) 0.033(2) 0.0031(15) 0.010(2) 0.006(2)
C25 0.036(2) 0.0261(18) 0.0217(16) 0.0001(17) 0.0038(15) 0.004(2)
C26 0.040(3) 0.028(2) 0.034(2) -0.0047(18) -0.008(2) -0.0048(19)
C27 0.031(2) 0.0231(19) 0.0231(18) -0.0004(16) 0.0011(18) -0.0014(18)
C28 0.058(3) 0.033(2) 0.031(2) -0.0129(19) -0.005(2) -0.010(2)
C29 0.063(4) 0.131(7) 0.057(4) -0.004(4) -0.004(3) 0.030(5)
N1 0.0256(16) 0.0237(15) 0.0200(15) -0.0039(12) 0.0026(12) 0.0010(13)
N2 0.0306(18) 0.0210(16) 0.0229(16) -0.0011(13) -0.0023(14) -0.0034(14)
O1 0.146(6) 0.118(5) 0.099(4) -0.018(4) -0.070(4) 0.025(5)
O2 0.149(6) 0.082(4) 0.132(5) 0.034(4) -0.033(5) 0.021(4)
O3 0.067(3) 0.194(8) 0.109(4) -0.036(5) 0.009(3) 0.018(4)
F1 0.232(7) 0.278(9) 0.099(4) -0.107(5) -0.105(4) 0.179(7)
F2 0.139(5) 0.061(3) 0.169(5) 0.006(3) -0.043(4) 0.007(3)
F3 0.091(4) 0.301(12) 0.284(9) 0.100(10) 0.076(5) 0.068(6)
S1 0.0797(13) 0.0687(11) 0.0576(9) 0.0028(8) -0.0277(9) -0.0023(9)
Ir1 0.02103(6) 0.01571(6) 0.01767(6) -0.00124(5) 0.00101(6) -0.00026(6)

loop_
_atom_type_symbol
_atom_type_description
_atom_type_scat_dispersion_real
_atom_type_scat_dispersion_imag
_atom_type_scat_source
C C 0.0033 0.0016 'International Tables Vol C Tables 4.2.6.8 and 6.1.1.4'
H H 0.0000 0.0000 'International Tables Vol C Tables 4.2.6.8 and 6.1.1.4'
N N 0.0061 0.0033 'International Tables Vol C Tables 4.2.6.8 and 6.1.1.4'
O O 0.0106 0.0060 'International Tables Vol C Tables 4.2.6.8 and 6.1.1.4'
F F 0.0171 0.0103 'International Tables Vol C Tables 4.2.6.8 and 6.1.1.4'
S S 0.1246 0.1234 'International Tables Vol C Tables 4.2.6.8 and 6.1.1.4'
Ir Ir -1.4442 7.9887 'International Tables Vol C Tables 4.2.6.8 and 6.1.1.4'

loop_
_geom_angle_atom_site_label_1
_geom_angle_atom_site_label_2
_geom_angle_atom_site_label_3
_geom_angle
C2 C1 C6 118.8(4)
C2 C1 Ir1 126.4(3)
C6 C1 Ir1 114.8(3)
C1 C2 C3 120.1(4)
C1 C2 H2 120.0
C3 C2 H2 120.0
C4 C3 C2 121.1(4)
C4 C3 H3 119.4
C2 C3 H3 119.4
C3 C4 C5 119.6(4)
C3 C4 H4 120.2
C5 C4 H4 120.2
C4 C5 C6 119.6(4)
C4 C5 H5 120.2
C6 C5 H5 120.2
C1 C6 C5 120.6(4)
C1 C6 C7 115.9(3)
C5 C6 C7 123.2(4)
N1 C7 C6 114.4(4)
N1 C7 C8 124.3(4)
C6 C7 C8 121.1(4)
C7 C8 H8A 109.5
C7 C8 H8B 109.5
H8A C8 H8B 109.5
C7 C8 H8C 109.5
H8A C8 H8C 109.5
H8B C8 H8C 109.5
N1 C9 C11 111.4(4)
N1 C9 C10 110.2(3)
C11 C9 C10 113.7(3)
N1 C9 H9 107.0
C11 C9 H9 107.0
C10 C9 H9 107.0
C9 C10 H10A 109.5
C9 C10 H10B 109.5
H10A C10 H10B 109.5
C9 C10 H10C 109.5
H10A C10 H10C 109.5
H10B C10 H10C 109.5
C16 C11 C12 118.1(5)
C16 C11 C9 119.4(5)
C12 C11 C9 122.5(4)
C11 C12 C13 120.8(5)
C11 C12 H12 119.6
C13 C12 H12 119.6
C14 C13 C12 119.4(6)
C14 C13 H13 120.3
C12 C13 H13 120.3
C15 C14 C13 119.9(5)
C15 C14 H14 120.0
C13 C14 H14 120.0
C14 C15 C16 119.8(6)
C14 C15 H15 120.1
C16 C15 H15 120.1
C11 C16 C15 122.0(7)
C11 C16 H16 119.0
C15 C16 H16 119.0
C21 C17 C18 110.4(3)
C21 C17 C22 123.8(4)
C18 C17 C22 125.7(4)
C21 C17 Ir1 71.2(2)
C18 C17 Ir1 70.9(2)
C22 C17 Ir1 127.7(3)
C17 C18 C19 106.0(3)
C17 C18 C23 128.1(4)
C19 C18 C23 125.3(4)
C17 C18 Ir1 70.8(2)
C19 C18 Ir1 74.1(2)
C23 C18 Ir1 126.7(3)
C20 C19 C18 108.9(3)
C20 C19 C24 127.0(4)
C18 C19 C24 124.1(4)
C20 C19 Ir1 73.5(2)
C18 C19 Ir1 67.5(2)
C24 C19 Ir1 125.0(3)
C19 C20 C21 107.9(3)
C19 C20 C25 126.9(4)
C21 C20 C25 124.9(4)
C19 C20 Ir1 70.5(2)
C21 C20 Ir1 66.46(19)
C25 C20 Ir1 133.8(3)
C17 C21 C20 106.3(4)
C17 C21 C26 126.6(4)
C20 C21 C26 125.3(4)
C17 C21 Ir1 70.6(2)
C20 C21 Ir1 75.4(2)
C26 C21 Ir1 130.9(3)
C17 C22 H22A 109.5
C17 C22 H22B 109.5
H22A C22 H22B 109.5
C17 C22 H22C 109.5
H22A C22 H22C 109.5
H22B C22 H22C 109.5
C18 C23 H23A 109.5
C18 C23 H23B 109.5
H23A C23 H23B 109.5
C18 C23 H23C 109.5
H23A C23 H23C 109.5
H23B C23 H23C 109.5
C19 C24 H24A 109.5
C19 C24 H24B 109.5
H24A C24 H24B 109.5
C19 C24 H24C 109.5
H24A C24 H24C 109.5
H24B C24 H24C 109.5
C20 C25 H25A 109.5
C20 C25 H25B 109.5
H25A C25 H25B 109.5
C20 C25 H25C 109.5
H25A C25 H25C 109.5
H25B C25 H25C 109.5
C21 C26 H26A 109.5
C21 C26 H26B 109.5
H26A C26 H26B 109.5
C21 C26 H26C 109.5
H26A C26 H26C 109.5
H26B C26 H26C 109.5
N2 C27 C28 178.1(5)
C27 C28 H28A 109.5
C27 C28 H28B 109.5
H28A C28 H28B 109.5
C27 C28 H28C 109.5
H28A C28 H28C 109.5
H28B C28 H28C 109.5
F2 C29 F1 114.2(9)
F2 C29 F3 100.7(7)
F1 C29 F3 110.2(7)
F2 C29 S1 117.3(5)
F1 C29 S1 112.1(6)
F3 C29 S1 100.5(7)
C7 N1 C9 119.1(3)
C7 N1 Ir1 116.7(3)
C9 N1 Ir1 124.1(2)
C27 N2 Ir1 175.0(3)
O2 S1 O1 119.3(4)
O2 S1 O3 107.2(4)
O1 S1 O3 111.6(4)
O2 S1 C29 110.8(4)
O1 S1 C29 107.3(4)
O3 S1 C29 98.9(4)
N2 Ir1 C1 86.05(13)
N2 Ir1 N1 85.83(13)
C1 Ir1 N1 77.48(14)
N2 Ir1 C17 132.52(16)
C1 Ir1 C17 95.99(15)
N1 Ir1 C17 141.03(15)
N2 Ir1 C18 97.89(14)
C1 Ir1 C18 113.44(15)
N1 Ir1 C18 168.58(13)
C17 Ir1 C18 38.31(15)
N2 Ir1 C21 158.46(13)
C1 Ir1 C21 112.19(15)
N1 Ir1 C21 108.62(14)
C17 Ir1 C21 38.16(16)
C18 Ir1 C21 64.98(15)
N2 Ir1 C19 95.30(14)
C1 Ir1 C19 151.78(16)
N1 Ir1 C19 130.73(13)
C17 Ir1 C19 62.62(15)
C18 Ir1 C19 38.40(14)
C21 Ir1 C19 63.19(15)
N2 Ir1 C20 123.56(13)
C1 Ir1 C20 150.14(14)
N1 Ir1 C20 106.00(12)
C17 Ir1 C20 62.20(13)
C18 Ir1 C20 62.95(13)
C21 Ir1 C20 38.10(14)
C19 Ir1 C20 36.05(14)

loop_
_geom_bond_atom_site_label_1
_geom_bond_atom_site_label_2
_geom_bond_distance
C1 C2 1.383(6)
C1 C6 1.389(6)
C1 Ir1 2.045(4)
C2 C3 1.402(6)
C2 H2 0.9500
C3 C4 1.369(6)
C3 H3 0.9500
C4 C5 1.381(6)
C4 H4 0.9500
C5 C6 1.414(5)
C5 H5 0.9500
C6 C7 1.459(6)
C7 N1 1.302(5)
C7 C8 1.497(6)
C8 H8A 0.9800
C8 H8B 0.9800
C8 H8C 0.9800
C9 N1 1.507(5)
C9 C11 1.521(6)
C9 C10 1.524(7)
C9 H9 1.0000
C10 H10A 0.9800
C10 H10B 0.9800
C10 H10C 0.9800
C11 C16 1.376(7)
C11 C12 1.387(7)
C12 C13 1.400(6)
C12 H12 0.9500
C13 C14 1.393(9)
C13 H13 0.9500
C14 C15 1.370(11)
C14 H14 0.9500
C15 C16 1.383(8)
C15 H15 0.9500
C16 H16 0.9500
C17 C21 1.418(6)
C17 C18 1.421(6)
C17 C22 1.522(5)
C17 Ir1 2.164(4)
C18 C19 1.456(5)
C18 C23 1.491(5)
C18 Ir1 2.166(4)
C19 C20 1.408(5)
C19 C24 1.499(6)
C19 Ir1 2.255(4)
C20 C21 1.462(5)
C20 C25 1.505(5)
C20 Ir1 2.294(3)
C21 C26 1.490(6)
C21 Ir1 2.173(4)
C22 H22A 0.9800
C22 H22B 0.9800
C22 H22C 0.9800
C23 H23A 0.9800
C23 H23B 0.9800
C23 H23C 0.9800
C24 H24A 0.9800
C24 H24B 0.9800
C24 H24C 0.9800
C25 H25A 0.9800
C25 H25B 0.9800
C25 H25C 0.9800
C26 H26A 0.9800
C26 H26B 0.9800
C26 H26C 0.9800
C27 N2 1.137(5)
C27 C28 1.446(6)
C28 H28A 0.9800
C28 H28B 0.9800
C28 H28C 0.9800
C29 F2 1.242(9)
C29 F1 1.250(8)
C29 F3 1.413(10)
C29 S1 1.813(8)
N1 Ir1 2.122(3)
N2 Ir1 2.043(3)
O1 S1 1.410(5)
O2 S1 1.374(6)
O3 S1 1.474(6)

loop_
_geom_torsion_atom_site_label_1
_geom_torsion_atom_site_label_2
_geom_torsion_atom_site_label_3
_geom_torsion_atom_site_label_4
_geom_torsion
C6 C1 C2 C3 -3.3(6)
Ir1 C1 C2 C3 178.4(3)
C1 C2 C3 C4 -0.6(6)
C2 C3 C4 C5 3.1(6)
C3 C4 C5 C6 -1.7(6)
C2 C1 C6 C5 4.7(6)
Ir1 C1 C6 C5 -176.8(3)
C2 C1 C6 C7 -168.9(4)
Ir1 C1 C6 C7 9.6(4)
C4 C5 C6 C1 -2.2(6)
C4 C5 C6 C7 170.9(4)
C1 C6 C7 N1 -5.5(5)
C5 C6 C7 N1 -178.9(4)
C1 C6 C7 C8 170.7(4)
C5 C6 C7 C8 -2.7(6)
N1 C9 C11 C16 167.4(4)
C10 C9 C11 C16 42.1(6)
N1 C9 C11 C12 -15.2(6)
C10 C9 C11 C12 -140.5(4)
C16 C11 C12 C13 -1.7(7)
C9 C11 C12 C13 -179.1(4)
C11 C12 C13 C14 0.5(7)
C12 C13 C14 C15 0.9(8)
C13 C14 C15 C16 -1.2(10)
C12 C11 C16 C15 1.4(8)
C9 C11 C16 C15 179.0(5)
C14 C15 C16 C11 0.0(10)
C21 C17 C18 C19 5.8(4)
C22 C17 C18 C19 -170.4(4)
Ir1 C17 C18 C19 66.3(3)
C21 C17 C18 C23 177.4(4)
C22 C17 C18 C23 1.2(7)
Ir1 C17 C18 C23 -122.1(4)
C21 C17 C18 Ir1 -60.6(3)
C22 C17 C18 Ir1 123.3(4)
C17 C18 C19 C20 -1.9(4)
C23 C18 C19 C20 -173.9(4)
Ir1 C18 C19 C20 62.1(3)
C17 C18 C19 C24 177.9(4)
C23 C18 C19 C24 6.0(6)
Ir1 C18 C19 C24 -118.0(4)
C17 C18 C19 Ir1 -64.0(3)
C23 C18 C19 Ir1 124.0(4)
C18 C19 C20 C21 -2.4(4)
C24 C19 C20 C21 177.7(4)
Ir1 C19 C20 C21 56.0(3)
C18 C19 C20 C25 170.9(3)
C24 C19 C20 C25 -8.9(6)
Ir1 C19 C20 C25 -130.7(4)
C18 C19 C20 Ir1 -58.4(3)
C24 C19 C20 Ir1 121.8(4)
C18 C17 C21 C20 -7.2(4)
C22 C17 C21 C20 169.0(4)
Ir1 C17 C21 C20 -67.6(2)
C18 C17 C21 C26 -172.5(4)
C22 C17 C21 C26 3.7(6)
Ir1 C17 C21 C26 127.1(4)
C18 C17 C21 Ir1 60.4(3)
C22 C17 C21 Ir1 -123.4(4)
C19 C20 C21 C17 5.8(4)
C25 C20 C21 C17 -167.7(3)
Ir1 C20 C21 C17 64.3(3)
C19 C20 C21 C26 171.4(4)
C25 C20 C21 C26 -2.1(6)
Ir1 C20 C21 C26 -130.2(4)
C19 C20 C21 Ir1 -58.4(3)
C25 C20 C21 Ir1 128.1(3)
C6 C7 N1 C9 174.1(3)
C8 C7 N1 C9 -2.1(6)
C6 C7 N1 Ir1 -1.1(4)
C8 C7 N1 Ir1 -177.2(4)
C11 C9 N1 C7 91.4(4)
C10 C9 N1 C7 -141.4(4)
C11 C9 N1 Ir1 -93.8(4)
C10 C9 N1 Ir1 33.4(4)
F2 C29 S1 O2 -172.3(6)
F1 C29 S1 O2 52.7(9)
F3 C29 S1 O2 -64.4(6)
F2 C29 S1 O1 -40.6(8)
F1 C29 S1 O1 -175.6(8)
F3 C29 S1 O1 67.4(6)
F2 C29 S1 O3 75.4(7)
F1 C29 S1 O3 -59.6(9)
F3 C29 S1 O3 -176.6(5)
C2 C1 Ir1 N2 84.2(4)
C6 C1 Ir1 N2 -94.2(3)
C2 C1 Ir1 N1 170.8(4)
C6 C1 Ir1 N1 -7.6(3)
C2 C1 Ir1 C17 -48.2(4)
C6 C1 Ir1 C17 133.5(3)
C2 C1 Ir1 C18 -12.7(4)
C6 C1 Ir1 C18 168.9(3)
C2 C1 Ir1 C21 -84.0(4)
C6 C1 Ir1 C21 97.7(3)
C2 C1 Ir1 C19 -9.7(5)
C6 C1 Ir1 C19 172.0(3)
C2 C1 Ir1 C20 -88.8(4)
C6 C1 Ir1 C20 92.8(4)
C7 N1 Ir1 N2 91.6(3)
C9 N1 Ir1 N2 -83.3(3)
C7 N1 Ir1 C1 4.8(3)
C9 N1 Ir1 C1 -170.1(3)
C7 N1 Ir1 C17 -79.2(3)
C9 N1 Ir1 C17 105.9(3)
C7 N1 Ir1 C18 -158.8(6)
C9 N1 Ir1 C18 26.3(9)
C7 N1 Ir1 C21 -104.7(3)
C9 N1 Ir1 C21 80.4(3)
C7 N1 Ir1 C19 -174.9(3)
C9 N1 Ir1 C19 10.2(4)
C7 N1 Ir1 C20 -144.6(3)
C9 N1 Ir1 C20 40.5(3)
C21 C17 Ir1 N2 151.1(2)
C18 C17 Ir1 N2 30.7(3)
C22 C17 Ir1 N2 -90.2(4)
C21 C17 Ir1 C1 -118.7(2)
C18 C17 Ir1 C1 120.8(2)
C22 C17 Ir1 C1 -0.1(4)
C21 C17 Ir1 N1 -41.3(3)
C18 C17 Ir1 N1 -161.7(2)
C22 C17 Ir1 N1 77.4(5)
C21 C17 Ir1 C18 120.4(3)
C22 C17 Ir1 C18 -120.9(5)
C18 C17 Ir1 C21 -120.4(3)
C22 C17 Ir1 C21 118.7(5)
C21 C17 Ir1 C19 80.6(2)
C18 C17 Ir1 C19 -39.8(2)
C22 C17 Ir1 C19 -160.7(5)
C21 C17 Ir1 C20 39.7(2)
C18 C17 Ir1 C20 -80.7(2)
C22 C17 Ir1 C20 158.4(5)
C17 C18 Ir1 N2 -157.7(2)
C19 C18 Ir1 N2 88.6(2)
C23 C18 Ir1 N2 -33.9(4)
C17 C18 Ir1 C1 -68.6(3)
C19 C18 Ir1 C1 177.7(2)
C23 C18 Ir1 C1 55.2(4)
C17 C18 Ir1 N1 93.9(7)
C19 C18 Ir1 N1 -19.8(8)
C23 C18 Ir1 N1 -142.3(6)
C19 C18 Ir1 C17 -113.7(3)
C23 C18 Ir1 C17 123.8(5)
C17 C18 Ir1 C21 36.0(2)
C19 C18 Ir1 C21 -77.7(2)
C23 C18 Ir1 C21 159.8(4)
C17 C18 Ir1 C19 113.7(3)
C23 C18 Ir1 C19 -122.5(5)
C17 C18 Ir1 C20 78.6(2)
C19 C18 Ir1 C20 -35.2(2)
C23 C18 Ir1 C20 -157.7(4)
C17 C21 Ir1 N2 -75.8(5)
C20 C21 Ir1 N2 37.7(5)
C26 C21 Ir1 N2 162.1(4)
C17 C21 Ir1 C1 70.3(3)
C20 C21 Ir1 C1 -176.1(2)
C26 C21 Ir1 C1 -51.7(5)
C17 C21 Ir1 N1 154.0(2)
C20 C21 Ir1 N1 -92.4(2)
C26 C21 Ir1 N1 32.0(4)
C20 C21 Ir1 C17 113.6(3)
C26 C21 Ir1 C17 -122.1(5)
C17 C21 Ir1 C18 -36.2(2)
C20 C21 Ir1 C18 77.4(2)
C26 C21 Ir1 C18 -158.2(5)
C17 C21 Ir1 C19 -79.0(3)
C20 C21 Ir1 C19 34.6(2)
C26 C21 Ir1 C19 158.9(5)
C17 C21 Ir1 C20 -113.6(3)
C26 C21 Ir1 C20 124.4(5)
C20 C19 Ir1 N2 144.7(2)
C18 C19 Ir1 N2 -96.0(2)
C24 C19 Ir1 N2 20.7(4)
C20 C19 Ir1 C1 -123.8(3)
C18 C19 Ir1 C1 -4.5(4)
C24 C19 Ir1 C1 112.2(4)
C20 C19 Ir1 N1 55.6(3)
C18 C19 Ir1 N1 174.9(2)
C24 C19 Ir1 N1 -68.3(4)
C20 C19 Ir1 C17 -79.6(2)
C18 C19 Ir1 C17 39.7(2)
C24 C19 Ir1 C17 156.5(4)
C20 C19 Ir1 C18 -119.3(3)
C24 C19 Ir1 C18 116.7(4)
C20 C19 Ir1 C21 -36.5(2)
C18 C19 Ir1 C21 82.8(2)
C24 C19 Ir1 C21 -160.5(4)
C18 C19 Ir1 C20 119.3(3)
C24 C19 Ir1 C20 -123.9(4)
C19 C20 Ir1 N2 -43.7(3)
C21 C20 Ir1 N2 -164.4(2)
C25 C20 Ir1 N2 79.1(4)
C19 C20 Ir1 C1 127.9(3)
C21 C20 Ir1 C1 7.3(4)
C25 C20 Ir1 C1 -109.3(4)
C19 C20 Ir1 N1 -139.4(2)
C21 C20 Ir1 N1 99.9(2)
C25 C20 Ir1 N1 -16.6(4)
C19 C20 Ir1 C17 80.8(3)
C21 C20 Ir1 C17 -39.8(2)
C25 C20 Ir1 C17 -156.3(4)
C19 C20 Ir1 C18 37.5(2)
C21 C20 Ir1 C18 -83.2(3)
C25 C20 Ir1 C18 160.3(4)
C19 C20 Ir1 C21 120.6(3)
C25 C20 Ir1 C21 -116.5(5)
C21 C20 Ir1 C19 -120.6(3)
C25 C20 Ir1 C19 122.8(5)
